data_7245355
loop_
_publ_author_name
'Omoregie, Helen Oluwatola'
'Oloba-Whenu, Oluwakemi A.'
'Olowu, Olawale J.'
'Fasina, Tolulope M.'
'Friedrich, Alexandra'
'Haehnel, Martin'
'Marder, Todd B.'

_publ_section_title
;
 Mixed-ligand complexes of copper(ii) with thienoyltrifluoroacetonate and
 nitrogen containing ligands: synthesis, structures, antimicrobial
 activity, cytotoxicity, Hirshfeld surface analysis and DFT studies
;
_journal_issue 36
_journal_name_full 'RSC Advances'
_journal_page_first 23513
_journal_page_last 23526
_journal_paper_doi 10.1039/D2RA02428D
_journal_volume 12
_journal_year 2022
_chemical_formula_moiety 'C14 H20 Cu F3 N3 O5 S'
_chemical_formula_sum 'C14 H20 Cu F3 N3 O5 S'
_chemical_formula_weight 462.93
_space_group_crystal_system monoclinic
_space_group_IT_number 14
_space_group_name_Hall '-P 2yn'
_space_group_name_H-M_alt 'P 1 21/n 1'
_atom_sites_solution_hydrogens geom
_atom_sites_solution_secondary iterative
_audit_creation_method SHELXL-2014/7
_audit_update_record
;
2021-01-15 deposited with the CCDC.	2022-08-02 downloaded from the CCDC.
;
_cell_angle_alpha 90
_cell_angle_beta 96.356(2)
_cell_angle_gamma 90
_cell_formula_units_Z 4
_cell_length_a 10.4518(14)
_cell_length_b 13.4241(18)
_cell_length_c 13.3035(18)
_cell_measurement_reflns_used 9902
_cell_measurement_temperature 168(2)
_cell_measurement_theta_max 28.72
_cell_measurement_theta_min 2.16
_cell_volume 1855.1(4)
_computing_cell_refinement 'Saint+ ver. V8.34A (Bruker AXS)'
_computing_data_collection 'Smart NT ver. 5.63 (Bruker AXS)'
_computing_data_reduction 'Saint+ ver. V8.34A (Bruker AXS)'
_computing_molecular_graphics 'ShelXLe (Huebschle et all, 2011)'
_computing_publication_material 'SHELXL-2014/7 (Sheldrick, 2014)'
_computing_structure_refinement 'SHELXL-2014/7 (Sheldrick, 2014)'
_computing_structure_solution 'SHELXT (Sheldrick, 2012)'
_diffrn_ambient_temperature 168(2)
_diffrn_detector 'CCD area detector (Apex1)'
_diffrn_detector_area_resol_mean 8.333
_diffrn_measured_fraction_theta_full 1.000
_diffrn_measured_fraction_theta_max 1.000
_diffrn_measurement_device_type 'Bruker SMART-APEX'
_diffrn_measurement_method '\f and \w scans'
_diffrn_radiation_type MoK\a
_diffrn_radiation_wavelength 0.71073
_diffrn_reflns_av_R_equivalents 0.0258
_diffrn_reflns_av_unetI/netI 0.0161
_diffrn_reflns_Laue_measured_fraction_full 1.000
_diffrn_reflns_Laue_measured_fraction_max 1.000
_diffrn_reflns_limit_h_max 13
_diffrn_reflns_limit_h_min -13
_diffrn_reflns_limit_k_max 17
_diffrn_reflns_limit_k_min -17
_diffrn_reflns_limit_l_max 16
_diffrn_reflns_limit_l_min -16
_diffrn_reflns_number 27678
_diffrn_reflns_point_group_measured_fraction_full 1.000
_diffrn_reflns_point_group_measured_fraction_max 1.000
_diffrn_reflns_theta_full 25.242
_diffrn_reflns_theta_max 26.999
_diffrn_reflns_theta_min 2.162
_diffrn_source 'sealed tube'
_exptl_absorpt_coefficient_mu 1.350
_exptl_absorpt_correction_T_max 0.4923
_exptl_absorpt_correction_T_min 0.4192
_exptl_absorpt_correction_type multi-scan
_exptl_absorpt_process_details 'SadAbs 2014/5 (Bruker AXS)'
_exptl_crystal_colour green
_exptl_crystal_density_diffrn 1.658
_exptl_crystal_description block
_exptl_crystal_F_000 948
_exptl_crystal_recrystallization_method 'Re-crystallisation from solvent: Methanol/diethylether'
_exptl_crystal_size_max 0.500
_exptl_crystal_size_mid 0.500
_exptl_crystal_size_min 0.500
_refine_diff_density_max 0.916
_refine_diff_density_min -0.568
_refine_diff_density_rms 0.072
_refine_ls_extinction_method none
_refine_ls_goodness_of_fit_ref 1.051
_refine_ls_hydrogen_treatment constr
_refine_ls_matrix_type full
_refine_ls_number_parameters 248
_refine_ls_number_reflns 4054
_refine_ls_number_restraints 0
_refine_ls_restrained_S_all 1.051
_refine_ls_R_factor_all 0.0349
_refine_ls_R_factor_gt 0.0325
_refine_ls_shift/su_max 0.001
_refine_ls_shift/su_mean 0.000
_refine_ls_structure_factor_coef Fsqd
_refine_ls_weighting_details 'w=1/[\s^2^(Fo^2^)+(0.0552P)^2^+1.2966P] where P=(Fo^2^+2Fc^2^)/3'
_refine_ls_weighting_scheme calc
_refine_ls_wR_factor_gt 0.0900
_refine_ls_wR_factor_ref 0.0918
_reflns_Friedel_coverage 0.000
_reflns_number_gt 3736
_reflns_number_total 4054
_reflns_threshold_expression 'I > 2\s(I)'
_cod_data_source_file d2ra02428d2.cif
_cod_data_source_block cmpd6_CuTTAtmenNO3
_cod_original_sg_symbol_H-M 'P 21/n'
_cod_database_code 7245355
_shelx_shelxl_version_number 2014/7
_shelx_space_group_comment
;
The symmetry employed for this shelxl refinement is uniquely defined
by the following loop, which should always be used as a source of
symmetry information in preference to the above space-group names.
They are only intended as comments.
;
_shelx_estimated_absorpt_t_min 0.552
_shelx_estimated_absorpt_t_max 0.552

loop_
_space_group_symop_operation_xyz
'x, y, z'
'-x+1/2, y+1/2, -z+1/2'
'-x, -y, -z'
'x-1/2, -y-1/2, z-1/2'

loop_
_atom_site_label
_atom_site_type_symbol
_atom_site_fract_x
_atom_site_fract_y
_atom_site_fract_z
_atom_site_U_iso_or_equiv
_atom_site_adp_type
_atom_site_occupancy
_atom_site_site_symmetry_order
_atom_site_calc_flag
_atom_site_refinement_flags_posn
_atom_site_refinement_flags_adp
_atom_site_refinement_flags_occupancy
_atom_site_disorder_assembly
_atom_site_disorder_group
Cu1 Cu 0.23587(2) 1.01827(2) 0.24488(2) 0.02419(9) Uani 1 1 d . . . . .
S1 S -0.17512(5) 0.87511(4) 0.26607(4) 0.03289(14) Uani 1 1 d . . . . .
F1 F 0.3293(2) 0.81665(13) -0.02584(14) 0.0744(6) Uani 1 1 d . . . . .
F2 F 0.18190(17) 0.88799(15) -0.12530(11) 0.0599(5) Uani 1 1 d . . . . .
F3 F 0.34765(16) 0.96792(11) -0.06880(12) 0.0484(4) Uani 1 1 d . . . . .
O1 O 0.06816(13) 0.95671(11) 0.22555(10) 0.0257(3) Uani 1 1 d . . . . .
O2 O 0.27571(14) 0.98264(10) 0.11196(11) 0.0260(3) Uani 1 1 d . . . . .
O3 O 0.32254(17) 0.81928(13) 0.26804(13) 0.0420(4) Uani 1 1 d . . . . .
O4 O 0.45221(17) 0.81168(13) 0.40628(13) 0.0429(4) Uani 1 1 d . . . . .
O5 O 0.38297(16) 0.67573(12) 0.33271(13) 0.0383(4) Uani 1 1 d . . . . .
N1 N 0.21095(16) 1.04305(13) 0.39202(13) 0.0270(3) Uani 1 1 d . . . . .
N2 N 0.40509(15) 1.09138(12) 0.27103(12) 0.0248(3) Uani 1 1 d . . . . .
N3 N 0.38615(16) 0.76885(14) 0.33519(13) 0.0296(4) Uani 1 1 d . . . . .
C1 C 0.01806(17) 0.91238(13) 0.14657(14) 0.0206(3) Uani 1 1 d . . . . .
C2 C -0.11001(18) 0.87050(14) 0.15226(15) 0.0238(4) Uani 1 1 d . . . . .
C3 C -0.1911(2) 0.82304(16) 0.07968(19) 0.0349(5) Uani 1 1 d . . . . .
H3 H -0.1730 0.8136 0.0119 0.042 Uiso 1 1 calc R U . . .
C4 C -0.3054(2) 0.78951(19) 0.1175(2) 0.0443(6) Uani 1 1 d . . . . .
H4 H -0.3723 0.7550 0.0777 0.053 Uiso 1 1 calc R U . . .
C5 C -0.3089(2) 0.81207(18) 0.2164(2) 0.0418(6) Uani 1 1 d . . . . .
H5 H -0.3780 0.7947 0.2538 0.050 Uiso 1 1 calc R U . . .
C6 C 0.07894(18) 0.89810(14) 0.05798(14) 0.0242(4) Uani 1 1 d . . . . .
H6 H 0.0338 0.8644 0.0021 0.029 Uiso 1 1 calc R U . . .
C7 C 0.20178(18) 0.93167(13) 0.05048(14) 0.0225(4) Uani 1 1 d . . . . .
C8 C 0.2670(2) 0.90088(15) -0.04325(15) 0.0301(4) Uani 1 1 d . . . . .
C9 C 0.1762(2) 0.95124(18) 0.44530(17) 0.0370(5) Uani 1 1 d . . . . .
H9A H 0.1679 0.9669 0.5162 0.055 Uiso 1 1 calc R U . . .
H9B H 0.2436 0.9010 0.4419 0.055 Uiso 1 1 calc R U . . .
H9C H 0.0941 0.9253 0.4129 0.055 Uiso 1 1 calc R U . . .
C10 C 0.1075(2) 1.11747(18) 0.39766(17) 0.0357(5) Uani 1 1 d . . . . .
H10A H 0.0964 1.1304 0.4687 0.054 Uiso 1 1 calc R U . . .
H10B H 0.0268 1.0918 0.3626 0.054 Uiso 1 1 calc R U . . .
H10C H 0.1308 1.1795 0.3654 0.054 Uiso 1 1 calc R U . . .
C11 C 0.3363(2) 1.08059(19) 0.44026(16) 0.0352(5) Uani 1 1 d . . . . .
H11A H 0.3940 1.0238 0.4604 0.042 Uiso 1 1 calc R U . . .
H11B H 0.3231 1.1189 0.5018 0.042 Uiso 1 1 calc R U . . .
C12 C 0.3973(2) 1.14639(18) 0.36698(17) 0.0346(5) Uani 1 1 d . . . . .
H12A H 0.3451 1.2075 0.3536 0.042 Uiso 1 1 calc R U . . .
H12B H 0.4846 1.1663 0.3965 0.042 Uiso 1 1 calc R U . . .
C13 C 0.5120(2) 1.01891(16) 0.27994(19) 0.0346(5) Uani 1 1 d . . . . .
H13A H 0.5938 1.0541 0.2965 0.052 Uiso 1 1 calc R U . . .
H13B H 0.5134 0.9835 0.2156 0.052 Uiso 1 1 calc R U . . .
H13C H 0.4999 0.9710 0.3336 0.052 Uiso 1 1 calc R U . . .
C14 C 0.4279(2) 1.16300(16) 0.19002(17) 0.0323(4) Uani 1 1 d . . . . .
H14A H 0.5136 1.1926 0.2049 0.048 Uiso 1 1 calc R U . . .
H14B H 0.3626 1.2156 0.1866 0.048 Uiso 1 1 calc R U . . .
H14C H 0.4226 1.1281 0.1250 0.048 Uiso 1 1 calc R U . . .

loop_
_atom_site_aniso_label
_atom_site_aniso_U_11
_atom_site_aniso_U_22
_atom_site_aniso_U_33
_atom_site_aniso_U_23
_atom_site_aniso_U_13
_atom_site_aniso_U_12
Cu1 0.01962(14) 0.03233(16) 0.02167(14) -0.00514(9) 0.00696(9) -0.00710(9)
S1 0.0258(3) 0.0413(3) 0.0336(3) 0.0024(2) 0.0123(2) 0.0011(2)
F1 0.1175(16) 0.0506(10) 0.0656(11) 0.0175(8) 0.0575(11) 0.0459(10)
F2 0.0609(10) 0.0906(13) 0.0303(7) -0.0207(8) 0.0146(7) -0.0144(9)
F3 0.0552(9) 0.0521(9) 0.0438(8) -0.0046(7) 0.0320(7) -0.0096(7)
O1 0.0216(7) 0.0328(7) 0.0237(7) -0.0052(6) 0.0067(5) -0.0046(5)
O2 0.0253(7) 0.0322(7) 0.0218(7) -0.0037(5) 0.0085(5) -0.0052(5)
O3 0.0430(9) 0.0415(9) 0.0386(9) 0.0128(7) -0.0087(7) -0.0070(7)
O4 0.0500(10) 0.0404(9) 0.0352(9) 0.0043(7) -0.0090(7) -0.0121(8)
O5 0.0429(9) 0.0315(8) 0.0389(9) -0.0023(7) -0.0024(7) 0.0021(7)
N1 0.0247(8) 0.0337(9) 0.0234(8) -0.0029(7) 0.0067(6) -0.0039(7)
N2 0.0212(7) 0.0263(8) 0.0275(8) -0.0007(6) 0.0058(6) -0.0035(6)
N3 0.0252(8) 0.0380(10) 0.0261(9) 0.0046(7) 0.0049(7) -0.0046(7)
C1 0.0193(8) 0.0180(8) 0.0248(9) 0.0004(7) 0.0037(7) 0.0012(6)
C2 0.0208(9) 0.0226(9) 0.0290(9) 0.0003(7) 0.0068(7) 0.0016(7)
C3 0.0278(10) 0.0337(11) 0.0440(12) -0.0090(9) 0.0080(9) -0.0056(8)
C4 0.0262(11) 0.0412(12) 0.0662(17) -0.0115(12) 0.0079(11) -0.0113(10)
C5 0.0248(10) 0.0381(13) 0.0654(16) 0.0045(11) 0.0176(10) -0.0024(9)
C6 0.0251(9) 0.0253(9) 0.0228(9) -0.0034(7) 0.0051(7) -0.0012(7)
C7 0.0264(9) 0.0206(8) 0.0215(9) 0.0013(7) 0.0073(7) 0.0020(7)
C8 0.0396(11) 0.0269(10) 0.0259(10) -0.0039(8) 0.0125(8) 0.0017(8)
C9 0.0433(13) 0.0410(12) 0.0286(11) 0.0024(9) 0.0130(9) -0.0058(10)
C10 0.0347(11) 0.0435(12) 0.0306(11) -0.0048(9) 0.0117(9) 0.0037(9)
C11 0.0319(11) 0.0479(13) 0.0251(10) -0.0067(9) 0.0008(8) -0.0080(9)
C12 0.0319(11) 0.0382(12) 0.0339(11) -0.0104(9) 0.0042(9) -0.0116(9)
C13 0.0237(10) 0.0331(11) 0.0472(13) 0.0057(9) 0.0052(9) 0.0004(8)
C14 0.0290(10) 0.0296(10) 0.0394(11) 0.0045(9) 0.0091(9) -0.0040(8)

loop_
_atom_type_symbol
_atom_type_description
_atom_type_scat_dispersion_real
_atom_type_scat_dispersion_imag
_atom_type_scat_source
C C 0.0033 0.0016 'International Tables Vol C Tables 4.2.6.8 and 6.1.1.4'
H H 0.0000 0.0000 'International Tables Vol C Tables 4.2.6.8 and 6.1.1.4'
N N 0.0061 0.0033 'International Tables Vol C Tables 4.2.6.8 and 6.1.1.4'
O O 0.0106 0.0060 'International Tables Vol C Tables 4.2.6.8 and 6.1.1.4'
F F 0.0171 0.0103 'International Tables Vol C Tables 4.2.6.8 and 6.1.1.4'
S S 0.1246 0.1234 'International Tables Vol C Tables 4.2.6.8 and 6.1.1.4'
Cu Cu 0.3201 1.2651 'International Tables Vol C Tables 4.2.6.8 and 6.1.1.4'

loop_
_geom_angle_atom_site_label_1
_geom_angle_atom_site_label_2
_geom_angle_atom_site_label_3
_geom_angle
_geom_angle_site_symmetry_1
_geom_angle_site_symmetry_3
_geom_angle_publ_flag
O2 Cu1 O1 93.27(6) . . ?
O2 Cu1 N2 90.26(6) . . ?
O1 Cu1 N2 175.49(6) . . ?
O2 Cu1 N1 172.72(7) . . ?
O1 Cu1 N1 89.26(6) . . ?
N2 Cu1 N1 87.57(7) . . ?
C5 S1 C2 91.61(11) . . ?
C1 O1 Cu1 126.64(12) . . ?
C7 O2 Cu1 123.48(12) . . ?
C10 N1 C11 111.36(18) . . ?
C10 N1 C9 108.48(17) . . ?
C11 N1 C9 109.06(17) . . ?
C10 N1 Cu1 109.38(13) . . ?
C11 N1 Cu1 105.75(12) . . ?
C9 N1 Cu1 112.83(13) . . ?
C13 N2 C14 107.71(16) . . ?
C13 N2 C12 111.84(17) . . ?
C14 N2 C12 109.33(16) . . ?
C13 N2 Cu1 109.54(13) . . ?
C14 N2 Cu1 113.46(13) . . ?
C12 N2 Cu1 105.03(12) . . ?
O4 N3 O5 119.44(18) . . ?
O4 N3 O3 119.81(18) . . ?
O5 N3 O3 120.74(18) . . ?
O1 C1 C6 124.86(17) . . ?
O1 C1 C2 115.71(16) . . ?
C6 C1 C2 119.38(17) . . ?
C3 C2 C1 129.90(18) . . ?
C3 C2 S1 111.18(15) . . ?
C1 C2 S1 118.90(15) . . ?
C2 C3 C4 112.2(2) . . ?
C2 C3 H3 123.9 . . ?
C4 C3 H3 123.9 . . ?
C5 C4 C3 112.8(2) . . ?
C5 C4 H4 123.6 . . ?
C3 C4 H4 123.6 . . ?
C4 C5 S1 112.27(17) . . ?
C4 C5 H5 123.9 . . ?
S1 C5 H5 123.9 . . ?
C7 C6 C1 121.77(18) . . ?
C7 C6 H6 119.1 . . ?
C1 C6 H6 119.1 . . ?
O2 C7 C6 129.80(18) . . ?
O2 C7 C8 112.06(17) . . ?
C6 C7 C8 118.07(17) . . ?
F3 C8 F1 108.5(2) . . ?
F3 C8 F2 105.46(18) . . ?
F1 C8 F2 107.7(2) . . ?
F3 C8 C7 112.47(16) . . ?
F1 C8 C7 110.08(17) . . ?
F2 C8 C7 112.37(18) . . ?
N1 C9 H9A 109.5 . . ?
N1 C9 H9B 109.5 . . ?
H9A C9 H9B 109.5 . . ?
N1 C9 H9C 109.5 . . ?
H9A C9 H9C 109.5 . . ?
H9B C9 H9C 109.5 . . ?
N1 C10 H10A 109.5 . . ?
N1 C10 H10B 109.5 . . ?
H10A C10 H10B 109.5 . . ?
N1 C10 H10C 109.5 . . ?
H10A C10 H10C 109.5 . . ?
H10B C10 H10C 109.5 . . ?
N1 C11 C12 109.62(17) . . ?
N1 C11 H11A 109.7 . . ?
C12 C11 H11A 109.7 . . ?
N1 C11 H11B 109.7 . . ?
C12 C11 H11B 109.7 . . ?
H11A C11 H11B 108.2 . . ?
N2 C12 C11 109.39(17) . . ?
N2 C12 H12A 109.8 . . ?
C11 C12 H12A 109.8 . . ?
N2 C12 H12B 109.8 . . ?
C11 C12 H12B 109.8 . . ?
H12A C12 H12B 108.2 . . ?
N2 C13 H13A 109.5 . . ?
N2 C13 H13B 109.5 . . ?
H13A C13 H13B 109.5 . . ?
N2 C13 H13C 109.5 . . ?
H13A C13 H13C 109.5 . . ?
H13B C13 H13C 109.5 . . ?
N2 C14 H14A 109.5 . . ?
N2 C14 H14B 109.5 . . ?
H14A C14 H14B 109.5 . . ?
N2 C14 H14C 109.5 . . ?
H14A C14 H14C 109.5 . . ?
H14B C14 H14C 109.5 . . ?

loop_
_geom_bond_atom_site_label_1
_geom_bond_atom_site_label_2
_geom_bond_distance
_geom_bond_site_symmetry_2
_geom_bond_publ_flag
Cu1 O2 1.9215(14) . ?
Cu1 O1 1.9292(14) . ?
Cu1 N2 2.0189(16) . ?
Cu1 N1 2.0306(17) . ?
S1 C5 1.704(3) . ?
S1 C2 1.728(2) . ?
F1 C8 1.313(3) . ?
F2 C8 1.340(3) . ?
F3 C8 1.304(3) . ?
O1 C1 1.269(2) . ?
O2 C7 1.263(2) . ?
O3 N3 1.252(2) . ?
O4 N3 1.248(2) . ?
O5 N3 1.251(2) . ?
N1 C10 1.480(3) . ?
N1 C11 1.482(3) . ?
N1 C9 1.487(3) . ?
N2 C13 1.477(3) . ?
N2 C14 1.483(3) . ?
N2 C12 1.485(3) . ?
C1 C6 1.413(3) . ?
C1 C2 1.462(3) . ?
C2 C3 1.369(3) . ?
C3 C4 1.420(3) . ?
C3 H3 0.9500 . ?
C4 C5 1.354(4) . ?
C4 H4 0.9500 . ?
C5 H5 0.9500 . ?
C6 C7 1.375(3) . ?
C6 H6 0.9500 . ?
C7 C8 1.542(3) . ?
C9 H9A 0.9800 . ?
C9 H9B 0.9800 . ?
C9 H9C 0.9800 . ?
C10 H10A 0.9800 . ?
C10 H10B 0.9800 . ?
C10 H10C 0.9800 . ?
C11 C12 1.508(3) . ?
C11 H11A 0.9900 . ?
C11 H11B 0.9900 . ?
C12 H12A 0.9900 . ?
C12 H12B 0.9900 . ?
C13 H13A 0.9800 . ?
C13 H13B 0.9800 . ?
C13 H13C 0.9800 . ?
C14 H14A 0.9800 . ?
C14 H14B 0.9800 . ?
C14 H14C 0.9800 . ?

loop_
_geom_torsion_atom_site_label_1
_geom_torsion_atom_site_label_2
_geom_torsion_atom_site_label_3
_geom_torsion_atom_site_label_4
_geom_torsion
_geom_torsion_site_symmetry_1
_geom_torsion_site_symmetry_2
_geom_torsion_site_symmetry_3
_geom_torsion_site_symmetry_4
_geom_torsion_publ_flag
Cu1 O1 C1 C6 1.6(3) . . . . ?
Cu1 O1 C1 C2 178.94(12) . . . . ?
O1 C1 C2 C3 176.7(2) . . . . ?
C6 C1 C2 C3 -5.8(3) . . . . ?
O1 C1 C2 S1 -5.4(2) . . . . ?
C6 C1 C2 S1 172.14(14) . . . . ?
C5 S1 C2 C3 0.84(18) . . . . ?
C5 S1 C2 C1 -177.47(16) . . . . ?
C1 C2 C3 C4 177.4(2) . . . . ?
S1 C2 C3 C4 -0.7(3) . . . . ?
C2 C3 C4 C5 0.1(3) . . . . ?
C3 C4 C5 S1 0.5(3) . . . . ?
C2 S1 C5 C4 -0.8(2) . . . . ?
O1 C1 C6 C7 0.5(3) . . . . ?
C2 C1 C6 C7 -176.79(17) . . . . ?
Cu1 O2 C7 C6 5.8(3) . . . . ?
Cu1 O2 C7 C8 -171.16(12) . . . . ?
C1 C6 C7 O2 -4.7(3) . . . . ?
C1 C6 C7 C8 172.13(17) . . . . ?
O2 C7 C8 F3 -33.3(2) . . . . ?
C6 C7 C8 F3 149.36(19) . . . . ?
O2 C7 C8 F1 87.8(2) . . . . ?
C6 C7 C8 F1 -89.5(2) . . . . ?
O2 C7 C8 F2 -152.12(18) . . . . ?
C6 C7 C8 F2 30.5(3) . . . . ?
C10 N1 C11 C12 -82.0(2) . . . . ?
C9 N1 C11 C12 158.30(19) . . . . ?
Cu1 N1 C11 C12 36.7(2) . . . . ?
C13 N2 C12 C11 -77.4(2) . . . . ?
C14 N2 C12 C11 163.40(18) . . . . ?
Cu1 N2 C12 C11 41.3(2) . . . . ?
N1 C11 C12 N2 -54.0(2) . . . . ?
